data_2219785
loop_
_publ_author_name
'Hu, Huayou'
'Li, Lei'
'Ji, Jun-Feng'
'Shen, Zhi-Guo'

_publ_section_title
;
 1,3,4,6-Tetrachloro-7,7-bis(4-chlorophenyl)bicyclo[4.2.0]oct-3-ene-2,5-dione
;
_journal_coeditor_code BT2797
_journal_issue 11
_journal_name_full 'Acta Crystallographica Section E'
_journal_page_first o2151
_journal_paper_doi 10.1107/S1600536808031139
_journal_volume 64
_journal_year 2008
_chemical_formula_iupac 'C20 H10 Cl6 O2'
_chemical_formula_moiety 'C20 H10 Cl6 O2'
_chemical_formula_sum 'C20 H10 Cl6 O2'
_chemical_formula_weight 494.98
_chemical_name_systematic
;
1,3,4,6-Tetrachloro-7,7-bis(4-chlorophenyl)bicyclo[4.2.0]oct-3-ene-2,5-dione
;
_space_group_IT_number 2
_symmetry_cell_setting triclinic
_symmetry_space_group_name_Hall '-P 1'
_symmetry_space_group_name_H-M 'P -1'
_atom_sites_solution_hydrogens geom
_atom_sites_solution_primary direct
_atom_sites_solution_secondary difmap
_audit_creation_method SHELXL-97
_cell_angle_alpha 105.49(3)
_cell_angle_beta 97.11(3)
_cell_angle_gamma 102.68(3)
_cell_formula_units_Z 2
_cell_length_a 8.6710(17)
_cell_length_b 9.6850(19)
_cell_length_c 12.864(3)
_cell_measurement_reflns_used 25
_cell_measurement_temperature 293(2)
_cell_measurement_theta_max 13
_cell_measurement_theta_min 10
_cell_volume 996.4(4)
_computing_cell_refinement 'CAD-4 Software (Enraf--Nonius, 1989)'
_computing_data_collection 'CAD-4 Software (Enraf--Nonius, 1989)'
_computing_data_reduction 'XCAD4 (Harms, 1993)'
_computing_molecular_graphics 'SHELXTL (Sheldrick, 2008)'
_computing_publication_material 'SHELXTL (Sheldrick, 2008)'
_computing_structure_refinement 'SHELXL97 (Sheldrick, 2008)'
_computing_structure_solution 'SHELXS97 (Sheldrick, 2008)'
_diffrn_ambient_temperature 293(2)
_diffrn_measured_fraction_theta_full 0.997
_diffrn_measured_fraction_theta_max 0.997
_diffrn_measurement_device_type 'Enraf--Nonius CAD-4'
_diffrn_measurement_method \w/2\q
_diffrn_radiation_monochromator graphite
_diffrn_radiation_source 'fine-focus sealed tube'
_diffrn_radiation_type MoK\a
_diffrn_radiation_wavelength 0.71073
_diffrn_reflns_av_R_equivalents 0.0487
_diffrn_reflns_av_sigmaI/netI 0.0311
_diffrn_reflns_limit_h_max 10
_diffrn_reflns_limit_h_min -10
_diffrn_reflns_limit_k_max 11
_diffrn_reflns_limit_k_min -11
_diffrn_reflns_limit_l_max 15
_diffrn_reflns_limit_l_min 0
_diffrn_reflns_number 3879
_diffrn_reflns_theta_full 25.28
_diffrn_reflns_theta_max 25.28
_diffrn_reflns_theta_min 1.67
_diffrn_standards_decay_% 0
_diffrn_standards_interval_count 200
_diffrn_standards_interval_time 2h
_diffrn_standards_number 3
_exptl_absorpt_coefficient_mu 0.877
_exptl_absorpt_correction_T_max 0.9174
_exptl_absorpt_correction_T_min 0.7788
_exptl_absorpt_correction_type psi-scan
_exptl_absorpt_process_details '(SHELXTL; Sheldrick, 2008)'
_exptl_crystal_colour yellow
_exptl_crystal_density_diffrn 1.650
_exptl_crystal_density_method 'not measured'
_exptl_crystal_description block
_exptl_crystal_F_000 496
_exptl_crystal_size_max 0.30
_exptl_crystal_size_mid 0.20
_exptl_crystal_size_min 0.10
_refine_diff_density_max 0.660
_refine_diff_density_min -0.575
_refine_ls_extinction_method none
_refine_ls_goodness_of_fit_ref 1.005
_refine_ls_hydrogen_treatment constr
_refine_ls_matrix_type full
_refine_ls_number_parameters 253
_refine_ls_number_reflns 3619
_refine_ls_number_restraints 0
_refine_ls_restrained_S_all 1.005
_refine_ls_R_factor_all 0.0940
_refine_ls_R_factor_gt 0.0661
_refine_ls_shift/su_max 0.000
_refine_ls_shift/su_mean 0.000
_refine_ls_structure_factor_coef Fsqd
_refine_ls_weighting_details 'calc w=1/[\s^2^(Fo^2^)+(0.06P)^2^+6P] where P=(Fo^2^+2Fc^2^)/3'
_refine_ls_weighting_scheme calc
_refine_ls_wR_factor_gt 0.1515
_refine_ls_wR_factor_ref 0.1921
_reflns_number_gt 2787
_reflns_number_total 3619
_reflns_threshold_expression I>2\s(I)
_cod_data_source_file bt2797.cif
_cod_data_source_block I
_cod_depositor_comments
;
The following automatic conversions were performed:
'_symmetry_cell_setting' value 'Triclinic' changed to 'triclinic'
according to '/home/saulius/struct/CIF-dictionaries/cif_core.dic'
dictionary named 'cif_core.dic' version 2.4.1 from 2010-06-29.

Automatic conversion script
Id: cif_fix_enum 1527 2010-12-29 10:47:43Z saulius 

The following automatic conversions were performed:

'_symmetry_cell_setting' value 'Triclinic' changed to 'triclinic'
according to /home/saulius/struct/CIF-dictionaries/cif_core.dic
dictionary named 'cif_core.dic' version 2.4.1 from 2010-06-29.

Automatic conversion script
Id: cif_fix_values 1715 2011-07-08 13:25:40Z adriana 
;
_cod_original_cell_volume 996.4(3)
_cod_database_code 2219785
_cod_database_fobs_code 2219785

loop_
_symmetry_equiv_pos_as_xyz
'x, y, z'
'-x, -y, -z'

loop_
_atom_site_type_symbol
_atom_site_label
_atom_site_fract_x
_atom_site_fract_y
_atom_site_fract_z
_atom_site_U_iso_or_equiv
_atom_site_adp_type
_atom_site_calc_flag
_atom_site_refinement_flags
_atom_site_occupancy
Cl Cl1 0.3758(2) 0.1746(2) 0.61309(16) 0.0752(6) Uani d . 1
Cl Cl2 0.0143(2) -0.07268(16) 0.83090(14) 0.0527(4) Uani d . 1
Cl Cl3 0.4819(2) 0.4713(2) 0.81185(19) 0.0761(6) Uani d . 1
Cl Cl4 0.25830(19) 0.20039(18) 1.01117(12) 0.0524(4) Uani d . 1
Cl Cl5 -0.2014(3) 0.5682(2) 0.53637(17) 0.0788(6) Uani d . 1
Cl Cl6 -0.7475(2) -0.30216(19) 0.73595(17) 0.0653(5) Uani d . 1
O O1 0.0754(6) -0.0161(5) 0.6230(4) 0.0625(12) Uani d . 1
O O2 0.2265(5) 0.4901(4) 0.9419(4) 0.0574(11) Uani d . 1
C C1 0.2697(7) 0.2059(7) 0.7168(5) 0.0444(13) Uani d . 1
C C2 0.1230(7) 0.0867(6) 0.7046(4) 0.0409(13) Uani d . 1
C C3 0.0404(6) 0.1008(6) 0.8037(4) 0.0365(11) Uani d . 1
C C4 0.1223(7) 0.2309(6) 0.9110(4) 0.0382(12) Uani d . 1
C C5 0.2210(6) 0.3667(6) 0.8877(4) 0.0384(12) Uani d . 1
C C6 0.3165(6) 0.3339(6) 0.8013(5) 0.0422(13) Uani d . 1
C C7 -0.0468(6) 0.2385(6) 0.9327(4) 0.0385(12) Uani d . 1
H H7A -0.0851 0.1819 0.9806 0.046 Uiso calc R 1
H H7B -0.0580 0.3389 0.9577 0.046 Uiso calc R 1
C C8 -0.1175(6) 0.1593(6) 0.8105(4) 0.0337(11) Uani d . 1
C C9 -0.1295(6) 0.2656(6) 0.7408(4) 0.0360(11) Uani d . 1
C C10 -0.1477(7) 0.2165(6) 0.6274(5) 0.0449(13) Uani d . 1
H H10A -0.1463 0.1193 0.5932 0.054 Uiso calc R 1
C C11 -0.1680(9) 0.3087(7) 0.5634(5) 0.0554(16) Uani d . 1
H H11A -0.1766 0.2747 0.4876 0.067 Uiso calc R 1
C C12 -0.1752(7) 0.4491(6) 0.6133(5) 0.0445(13) Uani d . 1
C C13 -0.1599(7) 0.5022(6) 0.7252(5) 0.0452(13) Uani d . 1
H H13A -0.1630 0.5991 0.7585 0.054 Uiso calc R 1
C C14 -0.1399(7) 0.4087(6) 0.7877(5) 0.0459(14) Uani d . 1
H H14A -0.1332 0.4432 0.8633 0.055 Uiso calc R 1
C C15 -0.2792(6) 0.0423(6) 0.7864(4) 0.0341(11) Uani d . 1
C C16 -0.3207(7) -0.0869(6) 0.6989(5) 0.0441(13) Uani d . 1
H H16A -0.2506 -0.1029 0.6505 0.053 Uiso calc R 1
C C17 -0.4660(7) -0.1935(7) 0.6820(5) 0.0493(14) Uani d . 1
H H17A -0.4930 -0.2801 0.6229 0.059 Uiso calc R 1
C C18 -0.5684(7) -0.1687(6) 0.7538(5) 0.0431(13) Uani d . 1
C C19 -0.5304(7) -0.0393(7) 0.8409(5) 0.0487(14) Uani d . 1
H H19A -0.6005 -0.0232 0.8893 0.058 Uiso calc R 1
C C20 -0.3883(7) 0.0644(6) 0.8548(4) 0.0421(13) Uani d . 1
H H20A -0.3642 0.1527 0.9122 0.050 Uiso calc R 1

loop_
_atom_site_aniso_label
_atom_site_aniso_U_11
_atom_site_aniso_U_22
_atom_site_aniso_U_33
_atom_site_aniso_U_12
_atom_site_aniso_U_13
_atom_site_aniso_U_23
Cl1 0.0764(12) 0.0926(14) 0.0673(11) 0.0278(10) 0.0554(10) 0.0190(10)
Cl2 0.0647(10) 0.0394(8) 0.0665(10) 0.0226(7) 0.0264(8) 0.0234(7)
Cl3 0.0535(10) 0.0653(11) 0.1098(16) 0.0045(8) 0.0405(10) 0.0250(10)
Cl4 0.0565(9) 0.0623(9) 0.0436(8) 0.0229(7) 0.0147(6) 0.0167(7)
Cl5 0.1310(18) 0.0587(10) 0.0781(12) 0.0495(11) 0.0479(12) 0.0402(10)
Cl6 0.0518(9) 0.0553(10) 0.0947(13) 0.0112(7) 0.0326(9) 0.0267(9)
O1 0.080(3) 0.054(3) 0.049(3) 0.019(2) 0.038(2) -0.003(2)
O2 0.069(3) 0.037(2) 0.064(3) 0.014(2) 0.032(2) 0.003(2)
C1 0.050(3) 0.052(3) 0.043(3) 0.025(3) 0.031(3) 0.015(3)
C2 0.048(3) 0.049(3) 0.039(3) 0.030(3) 0.026(2) 0.014(3)
C3 0.048(3) 0.034(3) 0.036(3) 0.019(2) 0.023(2) 0.011(2)
C4 0.047(3) 0.034(3) 0.035(3) 0.013(2) 0.018(2) 0.005(2)
C5 0.036(3) 0.038(3) 0.039(3) 0.010(2) 0.014(2) 0.005(2)
C6 0.032(3) 0.047(3) 0.052(3) 0.014(2) 0.015(2) 0.017(3)
C7 0.047(3) 0.048(3) 0.029(3) 0.023(2) 0.019(2) 0.011(2)
C8 0.042(3) 0.038(3) 0.031(2) 0.021(2) 0.021(2) 0.012(2)
C9 0.044(3) 0.035(3) 0.040(3) 0.020(2) 0.026(2) 0.014(2)
C10 0.067(4) 0.037(3) 0.040(3) 0.028(3) 0.023(3) 0.010(2)
C11 0.091(5) 0.045(3) 0.044(3) 0.033(3) 0.034(3) 0.016(3)
C12 0.047(3) 0.036(3) 0.058(4) 0.014(2) 0.023(3) 0.018(3)
C13 0.055(3) 0.025(3) 0.055(3) 0.013(2) 0.023(3) 0.005(2)
C14 0.060(4) 0.039(3) 0.046(3) 0.021(3) 0.031(3) 0.010(2)
C15 0.041(3) 0.035(3) 0.031(3) 0.012(2) 0.015(2) 0.013(2)
C16 0.048(3) 0.043(3) 0.044(3) 0.015(2) 0.029(3) 0.006(2)
C17 0.046(3) 0.042(3) 0.054(4) 0.011(3) 0.019(3) 0.003(3)
C18 0.038(3) 0.047(3) 0.051(3) 0.014(2) 0.013(2) 0.022(3)
C19 0.049(3) 0.057(4) 0.054(3) 0.024(3) 0.035(3) 0.021(3)
C20 0.050(3) 0.043(3) 0.039(3) 0.020(3) 0.021(2) 0.011(2)

loop_
_atom_type_symbol
_atom_type_description
_atom_type_scat_dispersion_real
_atom_type_scat_dispersion_imag
_atom_type_scat_source
C C 0.0033 0.0016 'International Tables Vol C Tables 4.2.6.8 and 6.1.1.4'
H H 0.0000 0.0000 'International Tables Vol C Tables 4.2.6.8 and 6.1.1.4'
O O 0.0106 0.0060 'International Tables Vol C Tables 4.2.6.8 and 6.1.1.4'
Cl Cl 0.1484 0.1585 'International Tables Vol C Tables 4.2.6.8 and 6.1.1.4'

loop_
_geom_angle_atom_site_label_1
_geom_angle_atom_site_label_2
_geom_angle_atom_site_label_3
_geom_angle
C6 C1 C2 123.4(5)
C6 C1 Cl1 121.3(5)
C2 C1 Cl1 115.2(4)
O1 C2 C1 121.5(5)
O1 C2 C3 122.3(5)
C1 C2 C3 116.1(5)
C2 C3 C4 118.3(5)
C2 C3 C8 123.0(4)
C4 C3 C8 86.8(4)
C2 C3 Cl2 106.0(3)
C4 C3 Cl2 110.3(4)
C8 C3 Cl2 111.5(3)
C5 C4 C7 115.4(4)
C5 C4 C3 112.4(4)
C7 C4 C3 88.4(4)
C5 C4 Cl4 103.3(4)
C7 C4 Cl4 118.9(4)
C3 C4 Cl4 118.7(4)
O2 C5 C6 123.6(5)
O2 C5 C4 121.0(5)
C6 C5 C4 115.2(5)
C1 C6 C5 122.0(5)
C1 C6 Cl3 122.7(4)
C5 C6 Cl3 115.2(4)
C8 C7 C4 89.8(4)
C8 C7 H7A 113.7
C4 C7 H7A 113.7
C8 C7 H7B 113.7
C4 C7 H7B 113.7
H7A C7 H7B 110.9
C7 C8 C15 114.9(4)
C7 C8 C9 114.1(4)
C15 C8 C9 109.7(4)
C7 C8 C3 87.4(4)
C15 C8 C3 117.2(4)
C9 C8 C3 112.1(4)
C14 C9 C10 117.1(5)
C14 C9 C8 121.3(5)
C10 C9 C8 121.2(5)
C9 C10 C11 121.7(5)
C9 C10 H10A 119.1
C11 C10 H10A 119.1
C12 C11 C10 119.0(6)
C12 C11 H11A 120.5
C10 C11 H11A 120.5
C11 C12 C13 121.4(5)
C11 C12 Cl5 120.6(5)
C13 C12 Cl5 118.0(4)
C12 C13 C14 118.8(5)
C12 C13 H13A 120.6
C14 C13 H13A 120.6
C9 C14 C13 121.9(5)
C9 C14 H14A 119.0
C13 C14 H14A 119.0
C20 C15 C16 117.9(5)
C20 C15 C8 119.4(5)
C16 C15 C8 122.6(4)
C15 C16 C17 121.0(5)
C15 C16 H16A 119.5
C17 C16 H16A 119.5
C18 C17 C16 119.0(5)
C18 C17 H17A 120.5
C16 C17 H17A 120.5
C17 C18 C19 120.9(5)
C17 C18 Cl6 119.6(5)
C19 C18 Cl6 119.5(4)
C20 C19 C18 119.0(5)
C20 C19 H19A 120.5
C18 C19 H19A 120.5
C19 C20 C15 122.0(5)
C19 C20 H20A 119.0
C15 C20 H20A 119.0

loop_
_geom_bond_atom_site_label_1
_geom_bond_atom_site_label_2
_geom_bond_distance
Cl1 C1 1.712(5)
Cl2 C3 1.779(5)
Cl3 C6 1.693(6)
Cl4 C4 1.766(6)
Cl5 C12 1.740(6)
Cl6 C18 1.734(6)
O1 C2 1.190(7)
O2 C5 1.200(6)
C1 C6 1.354(8)
C1 C2 1.478(8)
C2 C3 1.528(7)
C3 C4 1.560(7)
C3 C8 1.596(7)
C4 C5 1.526(7)
C4 C7 1.540(7)
C5 C6 1.474(7)
C7 C8 1.532(7)
C7 H7A 0.9700
C7 H7B 0.9700
C8 C15 1.534(7)
C8 C9 1.545(7)
C9 C14 1.384(7)
C9 C10 1.385(7)
C10 C11 1.390(8)
C10 H10A 0.9300
C11 C12 1.359(8)
C11 H11A 0.9300
C12 C13 1.372(8)
C13 C14 1.385(8)
C13 H13A 0.9300
C14 H14A 0.9300
C15 C20 1.382(7)
C15 C16 1.383(7)
C16 C17 1.393(8)
C16 H16A 0.9300
C17 C18 1.370(8)
C17 H17A 0.9300
C18 C19 1.383(8)
C19 C20 1.365(8)
C19 H19A 0.9300
C20 H20A 0.9300

loop_
_geom_torsion_atom_site_label_1
_geom_torsion_atom_site_label_2
_geom_torsion_atom_site_label_3
_geom_torsion_atom_site_label_4
_geom_torsion
C6 C1 C2 O1 171.0(6)
Cl1 C1 C2 O1 -6.9(8)
C6 C1 C2 C3 -11.0(8)
Cl1 C1 C2 C3 171.1(4)
O1 C2 C3 C4 173.7(5)
C1 C2 C3 C4 -4.3(7)
O1 C2 C3 C8 -80.5(7)
C1 C2 C3 C8 101.6(6)
O1 C2 C3 Cl2 49.4(7)
C1 C2 C3 Cl2 -128.6(4)
C2 C3 C4 C5 29.4(6)
C8 C3 C4 C5 -96.7(4)
Cl2 C3 C4 C5 151.6(4)
C2 C3 C4 C7 146.4(5)
C8 C3 C4 C7 20.3(4)
Cl2 C3 C4 C7 -91.5(4)
C2 C3 C4 Cl4 -91.2(5)
C8 C3 C4 Cl4 142.7(4)
Cl2 C3 C4 Cl4 30.9(5)
C7 C4 C5 O2 44.0(7)
C3 C4 C5 O2 143.4(5)
Cl4 C4 C5 O2 -87.4(6)
C7 C4 C5 C6 -140.6(5)
C3 C4 C5 C6 -41.2(6)
Cl4 C4 C5 C6 88.0(5)
C2 C1 C6 C5 -1.7(9)
Cl1 C1 C6 C5 176.1(4)
C2 C1 C6 Cl3 -178.1(4)
Cl1 C1 C6 Cl3 -0.3(8)
O2 C5 C6 C1 -155.5(6)
C4 C5 C6 C1 29.3(8)
O2 C5 C6 Cl3 21.2(8)
C4 C5 C6 Cl3 -154.1(4)
C5 C4 C7 C8 93.0(5)
C3 C4 C7 C8 -21.1(4)
Cl4 C4 C7 C8 -143.4(4)
C4 C7 C8 C15 139.6(4)
C4 C7 C8 C9 -92.5(5)
C4 C7 C8 C3 20.7(4)
C2 C3 C8 C7 -142.4(5)
C4 C3 C8 C7 -20.4(4)
Cl2 C3 C8 C7 90.1(4)
C2 C3 C8 C15 100.7(6)
C4 C3 C8 C15 -137.3(4)
Cl2 C3 C8 C15 -26.7(5)
C2 C3 C8 C9 -27.4(7)
C4 C3 C8 C9 94.6(4)
Cl2 C3 C8 C9 -154.9(4)
C7 C8 C9 C14 -25.0(7)
C15 C8 C9 C14 105.5(6)
C3 C8 C9 C14 -122.4(5)
C7 C8 C9 C10 162.0(5)
C15 C8 C9 C10 -67.4(6)
C3 C8 C9 C10 64.7(7)
C14 C9 C10 C11 2.9(9)
C8 C9 C10 C11 176.2(6)
C9 C10 C11 C12 -2.1(10)
C10 C11 C12 C13 1.2(10)
C10 C11 C12 Cl5 -179.7(5)
C11 C12 C13 C14 -1.2(9)
Cl5 C12 C13 C14 179.7(5)
C10 C9 C14 C13 -3.0(9)
C8 C9 C14 C13 -176.2(5)
C12 C13 C14 C9 2.2(9)
C7 C8 C15 C20 34.1(7)
C9 C8 C15 C20 -96.0(5)
C3 C8 C15 C20 134.7(5)
C7 C8 C15 C16 -145.2(5)
C9 C8 C15 C16 84.8(6)
C3 C8 C15 C16 -44.6(7)
C20 C15 C16 C17 -1.8(9)
C8 C15 C16 C17 177.4(5)
C15 C16 C17 C18 0.0(9)
C16 C17 C18 C19 1.0(9)
C16 C17 C18 Cl6 -178.5(5)
C17 C18 C19 C20 -0.1(9)
Cl6 C18 C19 C20 179.4(5)
C18 C19 C20 C15 -1.8(9)
C16 C15 C20 C19 2.8(8)
C8 C15 C20 C19 -176.5(5)
